data_4129179
loop_
_publ_author_name
'Arczy\'nski, Miros\/law'
'Stanek, Jan'
'Sieklucka, Barbara'
'Dunbar, Kim R.'
'Pinkowicz, Dawid'

_publ_section_title
;
 Site-Selective Photoswitching of Two Distinct Magnetic Chromophores in a
 Propeller-Like Molecule To Achieve Four Different Magnetic States.
;
_journal_name_full 'Journal of the American Chemical Society'
_journal_paper_doi 10.1021/jacs.9b09576
_journal_year 2019
_chemical_formula_moiety 'C144 H128 Fe4 Mo2 N32'
_chemical_formula_sum 'C144 H128 Fe4 Mo2 N32'
_chemical_formula_weight 2722.06
_space_group_crystal_system tetragonal
_space_group_IT_number 88
_space_group_name_Hall '-I 4ad'
_space_group_name_H-M_alt 'I 41/a :2'
_atom_sites_solution_hydrogens geom
_audit_creation_date 2018-08-22
_audit_creation_method
;
Olex2 1.2
(compiled 2017.02.23 svn.r3390 for OlexSys, GUI svn.r5320)
;
_cell_angle_alpha 90
_cell_angle_beta 90
_cell_angle_gamma 90
_cell_formula_units_Z 8
_cell_length_a 23.4416(4)
_cell_length_b 23.4416(4)
_cell_length_c 63.1632(19)
_cell_measurement_reflns_used 13489
_cell_measurement_temperature 170(2)
_cell_measurement_theta_max 25.8200069892
_cell_measurement_theta_min 0.893846581767
_cell_volume 34708.7(13)
_computing_cell_refinement 'DIALS 2theta refinement, DIALS 1.10.2-g9c23cb36c-release'
_computing_data_reduction
;
aimless (Evans, P. R. and Murshudov, G. N., 2013)
ccp4 (Winn, M. D. et al., 2011)
DIALS 1.10.2-g9c23cb36c-release (Winter, G. et al., 2018)
pointless (Evans, P., 2006)
XIA2 0.5.580-g8b4a78df-dials-1.10 (Winter, G., 2010)
;
_computing_molecular_graphics 'Olex2 (Dolomanov et al., 2009)'
_computing_publication_material 'Olex2 (Dolomanov et al., 2009)'
_computing_structure_refinement 'XL (Sheldrick, 2008)'
_computing_structure_solution 'SHELXT 2014/5 (Sheldrick, 2014)'
_diffrn_ambient_temperature 170(2)
_diffrn_measured_fraction_theta_full 0.997
_diffrn_measured_fraction_theta_max 0.997
_diffrn_measurement_device_type 'Fluid Film Devices'
_diffrn_measurement_method 'shutterless scans'
_diffrn_radiation_type synchrotron
_diffrn_radiation_wavelength 0.6889
_diffrn_reflns_av_R_equivalents 0.1582
_diffrn_reflns_av_unetI/netI 0.1384
_diffrn_reflns_Laue_measured_fraction_full 0.997
_diffrn_reflns_Laue_measured_fraction_max 0.997
_diffrn_reflns_limit_h_max 31
_diffrn_reflns_limit_h_min -30
_diffrn_reflns_limit_k_max 30
_diffrn_reflns_limit_k_min -31
_diffrn_reflns_limit_l_max 70
_diffrn_reflns_limit_l_min -85
_diffrn_reflns_number 151328
_diffrn_reflns_point_group_measured_fraction_full 0.997
_diffrn_reflns_point_group_measured_fraction_max 0.997
_diffrn_reflns_theta_full 24.415
_diffrn_reflns_theta_max 27.740
_diffrn_reflns_theta_min 0.898
_diffrn_source 'Diamond Light Source Beamline I19-2'
_exptl_absorpt_coefficient_mu 0.469
_exptl_absorpt_correction_T_max 1.0
_exptl_absorpt_correction_T_min 0.996564651226
_exptl_absorpt_correction_type empirical
_exptl_absorpt_process_details
;
CCP4 7.0.058: AIMLESS, version 0.7.1 : 27/03/18
Scaling & analysis of unmerged intensities, absorption correction using spherical harmonics
;
_exptl_crystal_density_diffrn 1.042
_exptl_crystal_description block
_exptl_crystal_F_000 11232
_exptl_crystal_size_max 0.09
_exptl_crystal_size_mid 0.08
_exptl_crystal_size_min 0.08
_refine_diff_density_max 1.208
_refine_diff_density_min -0.820
_refine_diff_density_rms 0.104
_refine_ls_extinction_method none
_refine_ls_goodness_of_fit_ref 1.060
_refine_ls_hydrogen_treatment constr
_refine_ls_matrix_type full
_refine_ls_number_parameters 836
_refine_ls_number_reflns 22367
_refine_ls_number_restraints 375
_refine_ls_restrained_S_all 1.080
_refine_ls_R_factor_all 0.2232
_refine_ls_R_factor_gt 0.1159
_refine_ls_shift/su_max 0.004
_refine_ls_shift/su_mean 0.000
_refine_ls_structure_factor_coef Fsqd
_refine_ls_weighting_details 'w=1/[\s^2^(Fo^2^)+(0.2000P)^2^] where P=(Fo^2^+2Fc^2^)/3'
_refine_ls_weighting_scheme calc
_refine_ls_wR_factor_gt 0.3530
_refine_ls_wR_factor_ref 0.4033
_reflns_Friedel_coverage 0.000
_reflns_number_gt 8239
_reflns_number_total 22367
_reflns_threshold_expression 'I > 2\s(I)'
_cod_data_source_file ja9b09576_si_006.cif
_cod_data_source_block Fe4Mo2_S_170K_FIN
_cod_original_cell_volume 34708.7(16)
_cod_original_sg_symbol_H-M 'I 41/a'
_cod_database_code 4129179
_shelx_shelxl_version_number 2016/6
_shelx_space_group_comment
;
The symmetry employed for this shelxl refinement is uniquely defined
by the following loop, which should always be used as a source of
symmetry information in preference to the above space-group names.
They are only intended as comments.
;
_shelx_estimated_absorpt_t_max 0.912
_shelx_estimated_absorpt_t_min 0.880
_olex2_refinement_description
;
1. Fixed Uiso
 At 1.2 times of:
  All C(H) groups
 At 1.5 times of:
  All C(H,H,H) groups
2. Restrained distances
 N1-C1
 1.15 with sigma of 0.02
 C2-N2
 1.15 with sigma of 0.02
 C1-N1 = C2-N2
 1.15 with sigma of 0.005
 C1-N1
 1.15 with sigma of 0.008
 C54-C43
 1.55 with sigma of 0.01
 C40-C35
 1.53 with sigma of 0.001
 C34-C40
 2.5 with sigma of 0.001
 C36-C40
 2.5 with sigma of 0.001
 C24-C19
 1.53 with sigma of 0.01
 C23-C18
 1.53 with sigma of 0.02
 C71-C64
 2.53 with sigma of 0.02
 C71-C66
 1.55 with sigma of 0.02
 C71-C67
 2.53 with sigma of 0.02
 C67-C68
 1.39 with sigma of 0.02
 C66-C67
 1.39 with sigma of 0.02
 C38-C27
 1.53 with sigma of 0.01
 C72-C68
 2.53 with sigma of 0.01
 C72-C66
 2.53 with sigma of 0.01
 C72-C67
 1.53 with sigma of 0.02
3. Restrained planarity
 C33, C32, C34, C35, C36, C39, C40
 with sigma of 0.001
 C25, C26, C27, C28, C29, C30, C31, C32, C33, C37, C38, C34, C35, C36, C39,
 C40, N11, N12
 with sigma of 0.001
 C72, C67, C68, C66, C64, C65, C61, C60, C62, C63, C59, C57, C58, C70, C69, C71
 with sigma of 0.001
4. Uiso/Uaniso restraints and constraints
N1 \\sim C1: within 2A with sigma of 0.006 and sigma for terminal atoms of 0.012
C65 \\sim C64 \\sim C62 \\sim C60 \\sim C61 \\sim C63: within 2A with sigma of
0.01 and sigma for terminal atoms of 0.02
C41 \\sim C42 \\sim C43 \\sim C44 \\sim C46 \\sim C45: within 2A with sigma of
0.02 and sigma for terminal atoms of 0.04
C53 \\sim C42 \\sim C43 \\sim C54 \\sim C41: within 2A with sigma of 0.001 and
sigma for terminal atoms of 0.002
C32 \\sim C34 \\sim C35 \\sim C39: within 2A with sigma of 0.04 and sigma for
terminal atoms of 0.08
C32 \\sim C34 \\sim C35 \\sim C36 \\sim C40 \\sim C39: within 2A with sigma of
0.005 and sigma for terminal atoms of 0.01
C33 \\sim C32 \\sim C30 \\sim C31 \\sim C28 \\sim C29: within 2A with sigma of
0.01 and sigma for terminal atoms of 0.02
C24 \\sim C19 \\sim C18 \\sim C23: within 2A with sigma of 0.04 and sigma for
terminal atoms of 0.08
C26 \\sim C27 \\sim C28 \\sim C25 \\sim C37 \\sim C38: within 2A with sigma of
0.014 and sigma for terminal atoms of 0.02
C68 \\sim C65 \\sim C64 \\sim C66 \\sim C67 \\sim C67 \\sim C72 \\sim C72:
within 2A with sigma of 0.012 and sigma for terminal atoms of 0.018
Uanis(C38) \\sim Ueq: with sigma of 0.005 and sigma for terminal atoms of 0.01
Uanis(C70) \\sim Ueq: with sigma of 0.005 and sigma for terminal atoms of 0.01
Uanis(C54) \\sim Ueq: with sigma of 0.005 and sigma for terminal atoms of 0.01
Uanis(C39) \\sim Ueq: with sigma of 0.002 and sigma for terminal atoms of 0.004
Uanis(N1) \\sim Ueq: with sigma of 0.01 and sigma for terminal atoms of 0.02
Uanis(C2) \\sim Ueq: with sigma of 0.001 and sigma for terminal atoms of 0.002
Uanis(N2) \\sim Ueq: with sigma of 0.01 and sigma for terminal atoms of 0.02
Uanis(C1) \\sim Ueq: with sigma of 0.01 and sigma for terminal atoms of 0.02
Uanis(C53) \\sim Ueq: with sigma of 0.001 and sigma for terminal atoms of 0.01
Uanis(C35) \\sim Ueq: with sigma of 0.001 and sigma for terminal atoms of 0.002
Uanis(C24) \\sim Ueq: with sigma of 0.02 and sigma for terminal atoms of 0.04
Uanis(C68) \\sim Ueq, Uanis(C67) \\sim Ueq, Uanis(C66) \\sim Ueq, Uanis(C64)
\\sim Ueq, Uanis(C71) \\sim Ueq: with sigma of 0.01 and sigma for terminal
atoms of 0.02
5.a Aromatic/amide H refined with riding coordinates:
 C36(H36), C41(H41), C52(H52), C68(H68), C30(H30), C57(H57), C20(H20), C9(H9),
 C46(H46), C47(H47), C31(H31), C62(H62), C63(H63), C25(H25), C15(H15), C14(H14)
5.b Idealised Me refined as rotating group:
 C70(H70A,H70B,H70C), C72(H72A,H72B,H72C), C40(H40A,H40B,H40C), C22(H22A,H22B,
 H22C), C53(H53A,H53B,H53C), C56(H56A,H56B,H56C), C69(H69A,H69B,H69C), C39(H39A,
 H39B,H39C), C21(H21A,H21B,H21C), C55(H55A,H55B,H55C), C54(H54A,H54B,H54C),
 C24(H24A,H24B,H24C), C23(H23A,H23B,H23C), C37(H37A,H37B,H37C), C38(H38A,H38B,
 H38C), C71(H71A,H71B,H71C)
;
_olex2_submission_special_instructions 'No special instructions were received'

loop_
_space_group_symop_operation_xyz
'x, y, z'
'-x+1/2, -y, z+1/2'
'-y+3/4, x+1/4, z+1/4'
'y+3/4, -x+3/4, z+3/4'
'x+1/2, y+1/2, z+1/2'
'-x+1, -y+1/2, z+1'
'-y+5/4, x+3/4, z+3/4'
'y+5/4, -x+5/4, z+5/4'
'-x, -y, -z'
'x-1/2, y, -z-1/2'
'y-3/4, -x-1/4, -z-1/4'
'-y-3/4, x-3/4, -z-3/4'
'-x+1/2, -y+1/2, -z+1/2'
'x, y+1/2, -z'
'y-1/4, -x+1/4, -z+1/4'
'-y-1/4, x-1/4, -z-1/4'

loop_
_atom_site_label
_atom_site_type_symbol
_atom_site_fract_x
_atom_site_fract_y
_atom_site_fract_z
_atom_site_U_iso_or_equiv
_atom_site_adp_type
_atom_site_occupancy
_atom_site_site_symmetry_order
_atom_site_calc_flag
_atom_site_refinement_flags_posn
_atom_site_refinement_flags_adp
Mo1 Mo 0.59459(3) 0.35058(3) 0.62266(2) 0.0690(3) Uani 1 1 d . .
Fe1 Fe 0.59928(4) 0.16179(4) 0.66721(2) 0.0586(3) Uani 1 1 d . .
N4 N 0.4877(4) 0.3488(3) 0.58864(12) 0.078(2) Uani 1 1 d . .
C3 C 0.4866(3) 0.1460(3) 0.63912(12) 0.0598(18) Uani 1 1 d . .
Fe2 Fe 0.59268(5) 0.15888(4) 0.57810(2) 0.0671(4) Uani 1 1 d . .
N6 N 0.6621(5) 0.3783(4) 0.57768(13) 0.144(5) Uani 1 1 d . .
N8 N 0.6254(4) 0.4181(4) 0.66808(15) 0.109(3) Uani 1 1 d . .
N5 N 0.7329(4) 0.3369(4) 0.62969(17) 0.132(4) Uani 1 1 d . .
N12 N 0.6746(3) 0.1425(3) 0.64764(9) 0.085(2) Uani 1 1 d . .
C33 C 0.6989(3) 0.0923(3) 0.65251(9) 0.108(3) Uani 1 1 d . U
C32 C 0.7545(3) 0.0785(3) 0.64388(7) 0.128(2) Uani 1 1 d . U
C34 C 0.7794(3) 0.1195(3) 0.63080(7) 0.136(2) Uani 1 1 d D U
C35 C 0.7531(4) 0.1696(4) 0.62635(7) 0.132(2) Uani 1 1 d D U
C36 C 0.7005(3) 0.1821(4) 0.63461(8) 0.116(3) Uani 1 1 d D U
H36 H 0.682283 0.217279 0.631449 0.139 Uiso 1 1 calc R .
N13 N 0.5821(4) 0.0991(3) 0.55297(13) 0.106(3) Uani 1 1 d . .
C41 C 0.5805(5) 0.0429(6) 0.55367(19) 0.158(2) Uani 1 1 d . U
H41 H 0.573599 0.026362 0.567160 0.190 Uiso 1 1 calc R .
C42 C 0.5876(7) 0.0061(6) 0.5374(2) 0.158(2) Uani 1 1 d . U
C43 C 0.5855(7) 0.0275(6) 0.5182(2) 0.158(2) Uani 1 1 d D U
C44 C 0.5825(6) 0.0902(5) 0.5154(2) 0.135(4) Uani 1 1 d . U
C45 C 0.5803(5) 0.1240(4) 0.53435(16) 0.098(3) Uani 1 1 d . U
C52 C 0.5764(3) 0.2688(3) 0.55185(14) 0.073(2) Uani 1 1 d . .
H52 H 0.574894 0.288577 0.564966 0.088 Uiso 1 1 calc R .
N14 N 0.5798(3) 0.2106(3) 0.55216(11) 0.0728(18) Uani 1 1 d . .
C49 C 0.5800(4) 0.1820(4) 0.53329(14) 0.078(2) Uani 1 1 d . .
C48 C 0.5788(4) 0.2139(5) 0.51353(15) 0.087(3) Uani 1 1 d . .
C50 C 0.5763(4) 0.2716(4) 0.51375(14) 0.075(2) Uani 1 1 d . .
C51 C 0.5749(4) 0.3003(3) 0.53327(15) 0.077(2) Uani 1 1 d . .
C68 C 0.7107(3) 0.1882(3) 0.55906(6) 0.121(3) Uani 1 1 d D U
H68 H 0.693718 0.223505 0.555190 0.146 Uiso 1 1 calc R .
N16 N 0.6818(3) 0.1533(3) 0.57081(12) 0.099(3) Uani 1 1 d . .
C65 C 0.7041(4) 0.1076(4) 0.57808(11) 0.138(3) Uani 1 1 d . U
C64 C 0.7597(4) 0.0903(5) 0.57189(12) 0.151(3) Uani 1 1 d D U
C66 C 0.7883(4) 0.1263(3) 0.55879(9) 0.152(4) Uani 1 1 d D U
C67 C 0.76602(12) 0.17600(10) 0.55180(2) 0.149(4) Uani 1 1 d D U
C70 C 0.6797(6) -0.0694(5) 0.62161(14) 0.173(6) Uani 1 1 d . U
H70A H 0.664951 -0.075692 0.635932 0.260 Uiso 1 1 calc GR .
H70B H 0.721521 -0.068329 0.622014 0.260 Uiso 1 1 calc GR .
H70C H 0.667213 -0.100439 0.612333 0.260 Uiso 1 1 calc GR .
C72 C 0.79628(16) 0.21701(13) 0.53728(3) 0.204(6) Uani 1 1 d D U
H72A H 0.804737 0.198003 0.523822 0.306 Uiso 1 1 calc GR .
H72B H 0.831968 0.229513 0.543898 0.306 Uiso 1 1 calc GR .
H72C H 0.771838 0.250186 0.534675 0.306 Uiso 1 1 calc GR .
C2 C 0.6009(3) 0.2691(3) 0.60643(12) 0.067(2) Uani 1 1 d D U
C40 C 0.7822(3) 0.2132(3) 0.61190(7) 0.153(4) Uani 1 1 d D U
H40A H 0.762024 0.249687 0.612779 0.229 Uiso 1 1 calc GR .
H40B H 0.781391 0.199308 0.597265 0.229 Uiso 1 1 calc GR .
H40C H 0.821874 0.218332 0.616405 0.229 Uiso 1 1 calc GR .
C30 C 0.7497(5) -0.0070(4) 0.66158(13) 0.141(3) Uani 1 1 d . U
H30 H 0.767439 -0.042316 0.664882 0.169 Uiso 1 1 calc R .
N3 N 0.5274(3) 0.1455(2) 0.64886(10) 0.0593(15) Uani 1 1 d . .
C8 C 0.6151(4) 0.3942(4) 0.65136(17) 0.088(3) Uani 1 1 d . .
C6 C 0.6364(4) 0.3698(4) 0.59211(18) 0.096(3) Uani 1 1 d . .
C58 C 0.6071(5) 0.0082(3) 0.61751(11) 0.102(3) Uani 1 1 d . .
C59 C 0.6570(5) -0.0122(4) 0.61306(12) 0.136(5) Uani 1 1 d . .
N15 N 0.6205(3) 0.0915(3) 0.59696(11) 0.081(2) Uani 1 1 d . .
C57 C 0.5893(4) 0.0593(3) 0.60943(10) 0.081(3) Uani 1 1 d . .
H57 H 0.552150 0.072229 0.613030 0.097 Uiso 1 1 calc R .
C17 C 0.6358(3) 0.1720(3) 0.71332(12) 0.0599(18) Uani 1 1 d . .
C16 C 0.6680(4) 0.1724(4) 0.73223(15) 0.085(3) Uani 1 1 d . .
C18 C 0.7277(5) 0.1713(5) 0.73094(17) 0.106(3) Uani 1 1 d D U
C19 C 0.7526(3) 0.1709(5) 0.71114(19) 0.112(4) Uani 1 1 d D U
C20 C 0.7175(4) 0.1762(4) 0.69345(14) 0.092(3) Uani 1 1 d . .
H20 H 0.734656 0.182619 0.680039 0.110 Uiso 1 1 calc R .
N10 N 0.6601(3) 0.1725(3) 0.69453(11) 0.0680(17) Uani 1 1 d . .
N2 N 0.6036(3) 0.2271(2) 0.59717(9) 0.0621(16) Uani 1 1 d D U
C13 C 0.5744(3) 0.1723(3) 0.71448(12) 0.0602(19) Uani 1 1 d . .
N9 N 0.5465(2) 0.1704(2) 0.69527(9) 0.0575(15) Uani 1 1 d . .
C9 C 0.4900(3) 0.1709(3) 0.69561(14) 0.068(2) Uani 1 1 d . .
H9 H 0.470424 0.170074 0.682437 0.082 Uiso 1 1 calc R .
C10 C 0.4577(3) 0.1727(3) 0.71381(13) 0.066(2) Uani 1 1 d . .
C11 C 0.4854(4) 0.1721(3) 0.73337(13) 0.076(2) Uani 1 1 d . .
C12 C 0.5457(3) 0.1742(3) 0.73380(12) 0.0613(19) Uani 1 1 d . .
C46 C 0.5785(6) 0.1235(7) 0.4957(2) 0.152(5) Uani 1 1 d . U
H46 H 0.576356 0.103078 0.482679 0.182 Uiso 1 1 calc R .
C1 C 0.5974(3) 0.2844(3) 0.64620(12) 0.0644(18) Uani 1 1 d D U
C47 C 0.5778(5) 0.1802(5) 0.49479(18) 0.114(4) Uani 1 1 d . .
H47 H 0.576492 0.198591 0.481390 0.137 Uiso 1 1 calc R .
C4 C 0.5266(4) 0.3487(3) 0.59995(13) 0.069(2) Uani 1 1 d . .
C22 C 0.4530(4) 0.1750(5) 0.75379(14) 0.106(3) Uani 1 1 d . .
H22A H 0.412927 0.165126 0.751232 0.159 Uiso 1 1 calc GR .
H22B H 0.455276 0.213755 0.759551 0.159 Uiso 1 1 calc GR .
H22C H 0.469465 0.148031 0.763937 0.159 Uiso 1 1 calc GR .
C53 C 0.5964(6) -0.0595(5) 0.5413(2) 0.161(3) Uani 1 1 d . U
H53A H 0.634834 -0.070555 0.536814 0.241 Uiso 1 1 calc GR .
H53B H 0.568120 -0.081067 0.533115 0.241 Uiso 1 1 calc GR .
H53C H 0.591607 -0.067921 0.556399 0.241 Uiso 1 1 calc GR .
C56 C 0.5725(5) 0.3648(4) 0.53619(17) 0.114(4) Uani 1 1 d . .
H56A H 0.560725 0.373672 0.550710 0.171 Uiso 1 1 calc GR .
H56B H 0.544882 0.381100 0.526220 0.171 Uiso 1 1 calc GR .
H56C H 0.610269 0.381190 0.533503 0.171 Uiso 1 1 calc GR .
C69 C 0.5629(6) -0.0250(4) 0.63282(14) 0.150(6) Uani 1 1 d . .
H69A H 0.554382 -0.062614 0.626840 0.225 Uiso 1 1 calc GR .
H69B H 0.527563 -0.002883 0.634013 0.225 Uiso 1 1 calc GR .
H69C H 0.579952 -0.029594 0.646883 0.225 Uiso 1 1 calc GR .
C31 C 0.7786(5) 0.0273(5) 0.64899(13) 0.145(3) Uani 1 1 d . U
H31 H 0.815009 0.016714 0.643648 0.174 Uiso 1 1 calc R .
C62 C 0.7532(5) 0.0042(5) 0.59212(12) 0.156(4) Uani 1 1 d . U
H62 H 0.771106 -0.030160 0.596507 0.187 Uiso 1 1 calc R .
C60 C 0.6907(5) 0.0189(4) 0.60012(13) 0.144(4) Uani 1 1 d . U
C61 C 0.6715(4) 0.0722(4) 0.59178(12) 0.134(3) Uani 1 1 d . U
C63 C 0.7782(5) 0.0369(5) 0.58039(12) 0.165(4) Uani 1 1 d . U
H63 H 0.815390 0.025219 0.576279 0.198 Uiso 1 1 calc R .
C39 C 0.8389(5) 0.1039(6) 0.62173(13) 0.174(4) Uani 1 1 d . U
H39A H 0.865922 0.098500 0.633405 0.262 Uiso 1 1 calc GR .
H39B H 0.852340 0.134747 0.612534 0.262 Uiso 1 1 calc GR .
H39C H 0.836063 0.068500 0.613526 0.262 Uiso 1 1 calc GR .
C26 C 0.61016(9) -0.01764(9) 0.69209(2) 0.127(3) Uani 1 1 d . U
C27 C 0.66404(14) -0.03342(14) 0.68420(3) 0.135(3) Uani 1 1 d D U
C28 C 0.6938(5) 0.0027(4) 0.67107(12) 0.128(3) Uani 1 1 d . U
C29 C 0.6710(4) 0.0566(4) 0.66518(11) 0.110(3) Uani 1 1 d . U
N11 N 0.6173(3) 0.0712(3) 0.67327(8) 0.090(2) Uani 1 1 d . .
C25 C 0.58865(14) 0.03678(15) 0.68583(3) 0.104(3) Uani 1 1 d . U
H25 H 0.552370 0.048571 0.690907 0.125 Uiso 1 1 calc R .
N1 N 0.6003(2) 0.2470(3) 0.65785(10) 0.0628(15) Uani 1 1 d D U
C5 C 0.6850(5) 0.3435(4) 0.62709(16) 0.104(4) Uani 1 1 d . .
C15 C 0.6339(6) 0.1748(4) 0.75156(15) 0.104(3) Uani 1 1 d . .
H15 H 0.653973 0.177346 0.764598 0.124 Uiso 1 1 calc R .
C21 C 0.3939(3) 0.1719(4) 0.71168(15) 0.091(3) Uani 1 1 d . .
H21A H 0.383586 0.166166 0.696792 0.137 Uiso 1 1 calc GR .
H21B H 0.378230 0.208255 0.716641 0.137 Uiso 1 1 calc GR .
H21C H 0.378240 0.140667 0.720211 0.137 Uiso 1 1 calc GR .
C55 C 0.5775(5) 0.3072(5) 0.49266(16) 0.122(4) Uani 1 1 d . .
H55A H 0.617157 0.314136 0.488484 0.183 Uiso 1 1 calc GR .
H55B H 0.558123 0.343761 0.494890 0.183 Uiso 1 1 calc GR .
H55C H 0.557967 0.285899 0.481444 0.183 Uiso 1 1 calc GR .
C54 C 0.5924(6) -0.0090(5) 0.49784(19) 0.159(3) Uani 1 1 d D U
H54A H 0.609058 -0.046046 0.501509 0.238 Uiso 1 1 calc GR .
H54B H 0.617579 0.010863 0.487876 0.238 Uiso 1 1 calc GR .
H54C H 0.554981 -0.014786 0.491283 0.238 Uiso 1 1 calc GR .
C14 C 0.5775(4) 0.1739(4) 0.75247(15) 0.085(3) Uani 1 1 d . .
H14 H 0.558734 0.172929 0.765800 0.102 Uiso 1 1 calc R .
C24 C 0.8148(4) 0.1697(6) 0.70561(18) 0.144(5) Uani 1 1 d D U
H24A H 0.832299 0.206236 0.709446 0.215 Uiso 1 1 calc GR .
H24B H 0.819131 0.163314 0.690359 0.215 Uiso 1 1 calc GR .
H24C H 0.833547 0.138813 0.713395 0.215 Uiso 1 1 calc GR .
C23 C 0.7653(4) 0.1690(6) 0.75015(17) 0.140(5) Uani 1 1 d D U
H23A H 0.774059 0.207868 0.754830 0.210 Uiso 1 1 calc GR .
H23B H 0.800851 0.149083 0.746639 0.210 Uiso 1 1 calc GR .
H23C H 0.745600 0.148489 0.761519 0.210 Uiso 1 1 calc GR .
C37 C 0.5738(6) -0.0522(5) 0.70625(11) 0.166(5) Uani 1 1 d . U
H37A H 0.562673 -0.087458 0.699003 0.248 Uiso 1 1 calc GR .
H37B H 0.539602 -0.030471 0.710017 0.248 Uiso 1 1 calc GR .
H37C H 0.595124 -0.061682 0.719137 0.248 Uiso 1 1 calc GR .
C38 C 0.6869(5) -0.0919(3) 0.69098(13) 0.165(5) Uani 1 1 d D U
H38A H 0.656804 -0.113117 0.698307 0.247 Uiso 1 1 calc GR .
H38B H 0.719479 -0.086719 0.700525 0.247 Uiso 1 1 calc GR .
H38C H 0.699152 -0.113258 0.678434 0.247 Uiso 1 1 calc GR .
C7 C 0.5809(5) 0.4403(4) 0.61775(17) 0.103(4) Uani 1 1 d . .
N7 N 0.5713(5) 0.4871(4) 0.61385(18) 0.143(4) Uani 1 1 d . .
C71 C 0.8505(4) 0.1098(5) 0.55125(15) 0.225(8) Uani 1 1 d D U
H71A H 0.871097 0.091587 0.562935 0.337 Uiso 1 1 calc GR .
H71B H 0.870897 0.144328 0.546848 0.337 Uiso 1 1 calc GR .
H71C H 0.848073 0.083302 0.539282 0.337 Uiso 1 1 calc GR .

loop_
_atom_site_aniso_label
_atom_site_aniso_U_11
_atom_site_aniso_U_22
_atom_site_aniso_U_33
_atom_site_aniso_U_23
_atom_site_aniso_U_13
_atom_site_aniso_U_12
Mo1 0.0765(5) 0.0562(4) 0.0742(5) -0.0129(3) 0.0228(4) -0.0334(3)
Fe1 0.0494(6) 0.0613(7) 0.0652(7) 0.0007(5) -0.0035(5) 0.0059(4)
N4 0.125(7) 0.042(4) 0.067(5) 0.002(3) 0.014(4) -0.014(4)
C3 0.069(5) 0.052(4) 0.059(5) 0.000(3) -0.002(4) -0.018(3)
Fe2 0.0988(9) 0.0408(6) 0.0615(7) -0.0052(5) 0.0143(6) 0.0042(5)
N6 0.203(11) 0.150(9) 0.079(6) -0.008(6) 0.067(7) -0.112(8)
N8 0.117(7) 0.088(6) 0.121(7) -0.032(5) 0.000(5) -0.038(5)
N5 0.058(5) 0.149(9) 0.189(10) -0.060(7) 0.033(6) -0.046(5)
N12 0.074(5) 0.081(5) 0.101(6) -0.038(4) -0.030(4) 0.035(4)
C33 0.104(6) 0.080(5) 0.138(7) 0.008(5) 0.029(5) 0.027(5)
C32 0.118(5) 0.106(5) 0.162(5) 0.008(4) 0.026(4) 0.046(4)
C34 0.128(4) 0.124(4) 0.157(4) 0.002(4) 0.022(4) 0.031(4)
C35 0.132(3) 0.132(3) 0.134(3) 0.0001(10) 0.0025(10) 0.0021(10)
C36 0.112(5) 0.120(5) 0.115(5) 0.001(4) 0.019(4) 0.005(4)
N13 0.180(9) 0.042(4) 0.096(6) -0.014(4) 0.068(6) -0.001(4)
C41 0.215(5) 0.113(4) 0.146(5) -0.059(4) 0.044(4) -0.002(4)
C42 0.215(5) 0.114(4) 0.147(4) -0.059(4) 0.044(4) -0.003(4)
C43 0.214(5) 0.114(4) 0.146(5) -0.059(4) 0.044(4) -0.003(4)
C44 0.183(9) 0.113(8) 0.108(7) -0.029(6) 0.071(7) -0.016(7)
C45 0.137(8) 0.074(6) 0.084(7) -0.023(5) 0.040(6) -0.023(5)
C52 0.078(6) 0.058(5) 0.082(6) -0.010(4) 0.010(4) 0.000(4)
N14 0.068(4) 0.068(4) 0.083(5) -0.014(4) 0.014(3) -0.003(3)
C49 0.076(6) 0.084(6) 0.073(6) -0.017(5) 0.037(4) -0.005(4)
C48 0.091(7) 0.103(8) 0.066(6) -0.003(6) 0.016(5) 0.018(5)
C50 0.084(6) 0.078(6) 0.062(6) 0.008(5) 0.016(4) 0.002(4)
C51 0.085(6) 0.059(5) 0.086(7) 0.016(5) 0.016(5) 0.004(4)
C68 0.098(6) 0.137(6) 0.129(6) 0.041(5) 0.054(5) 0.036(5)
N16 0.106(6) 0.097(6) 0.094(6) 0.021(5) 0.042(5) 0.043(5)
C65 0.153(7) 0.150(7) 0.110(6) 0.038(5) 0.059(5) 0.092(6)
C64 0.150(6) 0.161(6) 0.142(6) 0.048(5) 0.042(5) 0.067(5)
C66 0.144(6) 0.164(7) 0.149(6) 0.035(6) 0.051(5) 0.048(5)
C67 0.136(6) 0.161(6) 0.149(6) 0.049(5) 0.047(5) 0.037(5)
C70 0.198(10) 0.158(9) 0.163(9) 0.030(7) -0.017(8) 0.035(8)
C72 0.161(11) 0.221(13) 0.231(13) 0.099(11) 0.059(10) 0.066(10)
C2 0.067(2) 0.068(2) 0.068(2) 0.0005(10) 0.0012(10) -0.0016(10)
C40 0.148(8) 0.161(8) 0.150(7) -0.008(7) 0.045(7) 0.021(7)
C30 0.133(7) 0.098(6) 0.190(8) 0.010(6) 0.016(6) 0.052(5)
N3 0.073(4) 0.045(3) 0.059(4) 0.008(3) 0.002(3) -0.008(3)
C8 0.076(6) 0.063(5) 0.124(9) -0.009(5) 0.006(5) -0.026(4)
C6 0.107(8) 0.065(6) 0.114(8) -0.006(5) 0.006(6) -0.037(5)
C58 0.170(11) 0.048(5) 0.089(7) 0.002(5) 0.017(7) 0.018(6)
C59 0.222(15) 0.093(8) 0.093(8) 0.032(6) 0.043(9) 0.082(9)
N15 0.100(5) 0.065(4) 0.079(5) 0.007(4) 0.017(4) 0.031(4)
C57 0.143(8) 0.049(5) 0.050(5) 0.008(4) 0.002(5) 0.027(5)
C17 0.057(5) 0.069(5) 0.054(5) 0.007(4) -0.011(4) 0.005(3)
C16 0.082(7) 0.093(7) 0.081(7) 0.013(5) -0.012(5) -0.008(5)
C18 0.081(7) 0.154(10) 0.084(7) 0.026(7) -0.042(6) -0.012(6)
C19 0.054(6) 0.161(10) 0.120(9) 0.032(8) -0.042(6) -0.001(6)
C20 0.063(6) 0.125(8) 0.087(7) 0.018(6) -0.015(5) 0.004(5)
N10 0.048(4) 0.082(5) 0.074(5) 0.016(3) 0.000(3) 0.005(3)
N2 0.064(4) 0.062(4) 0.060(4) -0.004(3) 0.008(3) -0.014(3)
C13 0.064(5) 0.053(4) 0.064(5) 0.017(3) -0.009(4) -0.001(3)
N9 0.047(3) 0.062(4) 0.063(4) 0.011(3) -0.003(3) -0.002(3)
C9 0.058(5) 0.068(5) 0.080(6) 0.008(4) 0.001(4) 0.002(4)
C10 0.052(5) 0.081(5) 0.066(6) 0.000(4) 0.001(4) 0.000(4)
C11 0.097(7) 0.069(5) 0.063(6) 0.007(4) 0.019(5) 0.013(4)
C12 0.050(4) 0.075(5) 0.058(5) 0.000(4) -0.001(4) -0.001(3)
C46 0.186(12) 0.167(12) 0.102(9) -0.051(8) 0.078(8) -0.027(10)
C1 0.056(3) 0.062(4) 0.075(4) -0.010(3) 0.012(3) -0.007(3)
C47 0.155(11) 0.101(9) 0.087(8) -0.013(7) 0.028(7) -0.001(7)
C4 0.115(7) 0.038(4) 0.056(5) -0.006(3) 0.036(5) -0.015(4)
C22 0.101(8) 0.139(9) 0.077(7) 0.009(6) 0.034(6) 0.011(6)
C53 0.215(5) 0.117(4) 0.151(5) -0.056(4) 0.040(4) -0.001(4)
C56 0.153(10) 0.065(6) 0.123(9) 0.032(6) 0.013(8) 0.015(6)
C69 0.235(16) 0.050(6) 0.165(12) -0.007(7) -0.073(11) 0.019(7)
C31 0.141(7) 0.107(6) 0.186(8) 0.022(6) 0.022(6) 0.049(6)
C62 0.168(8) 0.170(8) 0.129(7) 0.063(6) 0.047(6) 0.091(6)
C60 0.177(8) 0.150(7) 0.104(6) 0.030(6) 0.034(6) 0.102(6)
C61 0.170(7) 0.137(7) 0.095(6) 0.023(5) 0.034(6) 0.098(6)
C63 0.164(7) 0.178(8) 0.153(7) 0.065(6) 0.051(6) 0.088(6)
C39 0.168(5) 0.174(5) 0.182(5) 0.003(4) 0.012(4) 0.011(4)
C26 0.130(7) 0.095(6) 0.157(8) 0.040(6) -0.023(7) -0.002(6)
C27 0.128(7) 0.096(6) 0.180(8) 0.033(6) -0.008(7) 0.011(6)
C28 0.117(6) 0.098(6) 0.169(7) 0.015(5) 0.002(6) 0.032(5)
C29 0.097(6) 0.086(6) 0.149(7) 0.011(5) 0.010(5) 0.035(5)
N11 0.116(6) 0.055(4) 0.098(6) 0.018(4) -0.023(5) -0.003(4)
C25 0.111(7) 0.078(6) 0.124(8) 0.031(6) -0.027(6) 0.002(5)
N1 0.051(3) 0.067(4) 0.071(4) -0.014(3) 0.004(3) 0.000(3)
C5 0.109(8) 0.102(8) 0.100(8) -0.047(6) 0.040(6) -0.049(6)
C15 0.139(10) 0.115(8) 0.057(6) 0.016(5) -0.012(6) -0.022(7)
C21 0.058(5) 0.112(8) 0.103(7) 0.029(6) 0.024(5) 0.017(5)
C55 0.123(9) 0.154(11) 0.089(8) 0.018(7) 0.008(7) 0.026(8)
C54 0.213(5) 0.116(4) 0.147(5) -0.059(4) 0.042(4) -0.003(4)
C14 0.089(7) 0.098(7) 0.069(6) 0.021(5) 0.006(5) -0.012(5)
C24 0.080(8) 0.239(15) 0.111(9) 0.031(9) -0.003(7) 0.029(8)
C23 0.086(8) 0.220(14) 0.113(9) 0.057(9) -0.058(7) 0.000(8)
C37 0.206(13) 0.120(10) 0.170(11) 0.056(9) -0.008(10) -0.032(9)
C38 0.167(8) 0.129(7) 0.198(8) 0.034(7) -0.010(7) 0.036(6)
C7 0.135(9) 0.052(5) 0.123(9) -0.006(5) 0.037(7) -0.045(5)
N7 0.186(11) 0.085(7) 0.159(9) -0.003(6) 0.001(8) -0.071(7)
C71 0.172(13) 0.269(16) 0.234(14) 0.059(13) 0.054(12) 0.078(12)

loop_
_atom_type_symbol
_atom_type_description
_atom_type_scat_dispersion_real
_atom_type_scat_dispersion_imag
_atom_type_scat_source
C C 0.0030 0.0020 'International Tables Vol C Tables 4.2.6.8 and 6.1.1.4'
H H 0.0000 0.0000 'International Tables Vol C Tables 4.2.6.8 and 6.1.1.4'
Fe Fe 0.3520 0.8020 'International Tables Vol C Tables 4.2.6.8 and 6.1.1.4'
Mo Mo -1.8880 0.6650 'International Tables Vol C Tables 4.2.6.8 and 6.1.1.4'
N N 0.0060 0.0030 'International Tables Vol C Tables 4.2.6.8 and 6.1.1.4'

loop_
_geom_angle_atom_site_label_1
_geom_angle_atom_site_label_2
_geom_angle_atom_site_label_3
_geom_angle
_geom_angle_site_symmetry_1
_geom_angle_site_symmetry_3
C3 Mo1 C2 108.6(3) 6_554 .
C3 Mo1 C6 143.1(4) 6_554 .
C2 Mo1 C6 74.7(3) . .
C8 Mo1 C3 76.9(3) . 6_554
C8 Mo1 C2 143.7(3) . .
C8 Mo1 C6 122.9(3) . .
C8 Mo1 C1 75.6(3) . .
C8 Mo1 C4 138.2(3) . .
C8 Mo1 C5 72.7(3) . .
C8 Mo1 C7 71.8(4) . .
C1 Mo1 C3 73.8(3) . 6_554
C1 Mo1 C2 71.9(3) . .
C1 Mo1 C6 137.5(3) . .
C1 Mo1 C7 144.1(3) . .
C4 Mo1 C3 70.7(3) . 6_554
C4 Mo1 C2 73.6(3) . .
C4 Mo1 C6 75.5(3) . .
C4 Mo1 C1 118.1(3) . .
C4 Mo1 C7 79.2(4) . .
C5 Mo1 C3 143.8(3) . 6_554
C5 Mo1 C2 85.8(3) . .
C5 Mo1 C6 72.0(4) . .
C5 Mo1 C1 79.9(4) . .
C5 Mo1 C4 145.1(3) . .
C5 Mo1 C7 104.0(4) . .
C7 Mo1 C3 84.4(3) . 6_554
C7 Mo1 C2 143.3(4) . .
C7 Mo1 C6 75.0(4) . .
N12 Fe1 N10 86.89(19) . .
N3 Fe1 N12 107.41(19) . .
N3 Fe1 N10 163.7(2) . .
N3 Fe1 N9 90.6(2) . .
N3 Fe1 N11 94.3(2) . .
N3 Fe1 N1 91.5(2) . .
N9 Fe1 N12 159.1(2) . .
N9 Fe1 N10 74.0(2) . .
N9 Fe1 N11 93.3(3) . .
N11 Fe1 N12 75.2(3) . .
N11 Fe1 N10 81.56(18) . .
N1 Fe1 N12 91.6(3) . .
N1 Fe1 N10 95.9(2) . .
N1 Fe1 N9 98.6(2) . .
N1 Fe1 N11 166.7(3) . .
C4 N4 Fe2 160.8(7) . 6_554
N3 C3 Mo1 175.6(7) . 6_554
N4 Fe2 N13 94.5(3) 6_554 .
N4 Fe2 N14 100.3(3) 6_554 .
N4 Fe2 N16 168.9(3) 6_554 .
N4 Fe2 N15 92.1(3) 6_554 .
N4 Fe2 N2 89.5(2) 6_554 .
N13 Fe2 N16 85.0(3) . .
N14 Fe2 N13 77.1(3) . .
N14 Fe2 N16 90.4(3) . .
N14 Fe2 N15 161.2(3) . .
N15 Fe2 N13 87.9(3) . .
N15 Fe2 N16 76.8(3) . .
N2 Fe2 N13 168.5(3) . .
N2 Fe2 N14 91.5(3) . .
N2 Fe2 N16 93.0(3) . .
N2 Fe2 N15 102.7(3) . .
C33 N12 Fe1 113.0(6) . .
C33 N12 C36 122.7(8) . .
C36 N12 Fe1 123.3(6) . .
N12 C33 C32 119.3(8) . .
C29 C33 N12 118.8(9) . .
C29 C33 C32 121.8(8) . .
C34 C32 C33 116.5(7) . .
C31 C32 C33 118.6(8) . .
C31 C32 C34 124.9(9) . .
C32 C34 C39 115.6(8) . .
C35 C34 C32 122.0(7) . .
C35 C34 C39 122.4(7) . .
C34 C35 C36 121.0(6) . .
C34 C35 C40 119.9(8) . .
C36 C35 C40 119.1(8) . .
C35 C36 N12 118.6(9) . .
C41 N13 Fe2 129.4(8) . .
C45 N13 Fe2 112.2(6) . .
C45 N13 C41 118.2(9) . .
N13 C41 C42 127.5(14) . .
C41 C42 C53 121.5(14) . .
C43 C42 C41 116.9(14) . .
C43 C42 C53 121.6(12) . .
C42 C43 C44 119.6(11) . .
C42 C43 C54 123.4(14) . .
C44 C43 C54 116.7(13) . .
C45 C44 C43 116.5(11) . .
C45 C44 C46 114.2(11) . .
C46 C44 C43 129.2(11) . .
N13 C45 C44 120.0(10) . .
N13 C45 C49 119.2(8) . .
C49 C45 C44 120.7(10) . .
N14 C52 C51 123.1(8) . .
C52 N14 Fe2 127.4(6) . .
C49 N14 Fe2 113.9(6) . .
C49 N14 C52 118.5(8) . .
C45 C49 N14 116.5(8) . .
C45 C49 C48 123.8(9) . .
N14 C49 C48 119.7(8) . .
C50 C48 C49 120.4(8) . .
C50 C48 C47 124.2(9) . .
C47 C48 C49 115.4(9) . .
C48 C50 C51 119.2(8) . .
C48 C50 C55 121.4(9) . .
C51 C50 C55 119.3(8) . .
C52 C51 C50 119.1(8) . .
C52 C51 C56 115.3(8) . .
C50 C51 C56 125.6(8) . .
N16 C68 C67 122.8(6) . .
C68 N16 Fe2 126.5(6) . .
C65 N16 Fe2 111.9(7) . .
C65 N16 C68 121.4(8) . .
N16 C65 C64 121.1(11) . .
N16 C65 C61 119.2(9) . .
C64 C65 C61 119.7(10) . .
C65 C64 C63 115.1(10) . .
C66 C64 C65 116.3(11) . .
C66 C64 C63 128.6(11) . .
C64 C66 C71 119.1(9) . .
C67 C66 C64 123.0(10) . .
C67 C66 C71 117.9(8) . .
C68 C67 C72 120.3(4) . .
C66 C67 C68 115.2(5) . .
C66 C67 C72 124.6(5) . .
N2 C2 Mo1 177.3(7) . .
C31 C30 C28 127.9(11) . .
C3 N3 Fe1 168.8(6) . .
N8 C8 Mo1 177.8(8) . .
N6 C6 Mo1 173.5(11) . .
C59 C58 C57 121.3(10) . .
C59 C58 C69 122.1(9) . .
C57 C58 C69 116.7(10) . .
C58 C59 C70 123.9(11) . .
C58 C59 C60 117.4(10) . .
C60 C59 C70 118.7(11) . .
C57 N15 Fe2 127.1(6) . .
C57 N15 C61 117.2(8) . .
C61 N15 Fe2 113.7(7) . .
N15 C57 C58 123.8(9) . .
C16 C17 C13 119.3(7) . .
N10 C17 C16 122.2(7) . .
N10 C17 C13 118.5(6) . .
C17 C16 C15 114.6(9) . .
C18 C16 C17 118.9(9) . .
C18 C16 C15 126.5(9) . .
C16 C18 C23 122.7(10) . .
C19 C18 C16 118.3(8) . .
C19 C18 C23 119.0(10) . .
C18 C19 C20 118.5(8) . .
C18 C19 C24 128.5(9) . .
C20 C19 C24 112.9(10) . .
N10 C20 C19 122.9(9) . .
C17 N10 Fe1 114.6(5) . .
C17 N10 C20 118.5(7) . .
C20 N10 Fe1 126.8(6) . .
C2 N2 Fe2 167.9(7) . .
N9 C13 C17 115.4(7) . .
N9 C13 C12 122.8(7) . .
C12 C13 C17 121.8(7) . .
C13 N9 Fe1 116.8(5) . .
C9 N9 Fe1 125.8(5) . .
C9 N9 C13 117.4(7) . .
N9 C9 C10 124.3(8) . .
C9 C10 C11 118.9(7) . .
C9 C10 C21 118.2(7) . .
C11 C10 C21 122.9(8) . .
C10 C11 C12 118.8(7) . .
C10 C11 C22 121.7(8) . .
C12 C11 C22 119.3(8) . .
C13 C12 C11 117.7(7) . .
C13 C12 C14 118.8(7) . .
C14 C12 C11 123.4(8) . .
C47 C46 C44 124.4(11) . .
N1 C1 Mo1 175.8(7) . .
C46 C47 C48 121.3(11) . .
N4 C4 Mo1 175.8(8) . .
C30 C31 C32 117.7(11) . .
C63 C62 C60 120.2(12) . .
C59 C60 C62 128.0(10) . .
C59 C60 C61 120.6(10) . .
C61 C60 C62 111.3(10) . .
C65 C61 C60 124.3(10) . .
N15 C61 C65 116.0(9) . .
N15 C61 C60 119.6(11) . .
C62 C63 C64 129.4(13) . .
C27 C26 C25 117.0(2) . .
C27 C26 C37 126.0(6) . .
C25 C26 C37 117.0(6) . .
C26 C27 C38 116.8(6) . .
C28 C27 C26 120.4(5) . .
C28 C27 C38 122.8(7) . .
C27 C28 C30 127.4(9) . .
C27 C28 C29 121.0(10) . .
C29 C28 C30 111.6(11) . .
C33 C29 C28 122.2(10) . .
C33 C29 N11 120.4(8) . .
N11 C29 C28 117.3(10) . .
C29 N11 Fe1 110.2(6) . .
C25 N11 Fe1 126.8(5) . .
C25 N11 C29 122.0(7) . .
N11 C25 C26 122.3(4) . .
C1 N1 Fe1 156.2(6) . .
N5 C5 Mo1 176.6(11) . .
C14 C15 C16 125.6(9) . .
C15 C14 C12 119.8(9) . .
N7 C7 Mo1 175.0(11) . .

loop_
_geom_bond_atom_site_label_1
_geom_bond_atom_site_label_2
_geom_bond_distance
_geom_bond_site_symmetry_2
Mo1 C3 2.170(8) 6_554
Mo1 C2 2.173(6) .
Mo1 C8 2.136(10) .
Mo1 C6 2.211(11) .
Mo1 C1 2.150(7) .
Mo1 C4 2.144(11) .
Mo1 C5 2.143(13) .
Mo1 C7 2.151(10) .
Fe1 N12 2.203(7) .
Fe1 N3 2.081(7) .
Fe1 N10 2.252(6) .
Fe1 N9 2.171(6) .
Fe1 N11 2.200(7) .
Fe1 N1 2.083(6) .
N4 Fe2 2.006(9) 6_554
N4 C4 1.159(10) .
C3 N3 1.137(9) .
Fe2 N13 2.132(7) .
Fe2 N14 2.060(7) .
Fe2 N16 2.142(8) .
Fe2 N15 2.084(7) .
Fe2 N2 2.019(6) .
N6 C6 1.111(11) .
N8 C8 1.219(11) .
N5 C5 1.147(13) .
N12 C33 1.341(10) .
N12 C36 1.382(11) .
C33 C32 1.450(11) .
C33 C29 1.330(13) .
C32 C34 1.394(9) .
C32 C31 1.367(13) .
C34 C35 1.357(12) .
C34 C39 1.553(15) .
C35 C36 1.369(12) .
C35 C40 1.5295(10) .
N13 C41 1.319(14) .
N13 C45 1.314(12) .
C41 C42 1.351(15) .
C42 C43 1.312(19) .
C42 C53 1.571(18) .
C43 C44 1.481(18) .
C43 C54 1.556(9) .
C44 C45 1.438(13) .
C44 C46 1.473(18) .
C45 C49 1.361(12) .
C52 N14 1.368(9) .
C52 C51 1.387(11) .
N14 C49 1.367(10) .
C49 C48 1.456(12) .
C48 C50 1.354(12) .
C48 C47 1.423(13) .
C50 C51 1.405(12) .
C50 C55 1.572(12) .
C51 C56 1.524(12) .
C68 N16 1.295(9) .
C68 C67 1.406(7) .
N16 C65 1.280(12) .
C65 C64 1.420(14) .
C65 C61 1.422(15) .
C64 C66 1.358(13) .
C64 C63 1.430(15) .
C66 C67 1.351(8) .
C66 C71 1.582(12) .
C67 C72 1.506(3) .
C70 C59 1.539(15) .
C2 N2 1.146(4) .
C30 C31 1.318(16) .
C30 C28 1.459(15) .
C58 C59 1.295(14) .
C58 C57 1.367(11) .
C58 C69 1.617(16) .
C59 C60 1.350(15) .
N15 C57 1.314(10) .
N15 C61 1.318(11) .
C17 C16 1.412(11) .
C17 N10 1.316(9) .
C17 C13 1.442(10) .
C16 C18 1.403(13) .
C16 C15 1.460(13) .
C18 C19 1.380(14) .
C18 C23 1.500(10) .
C19 C20 1.394(12) .
C19 C24 1.499(8) .
C20 N10 1.350(10) .
C13 N9 1.379(9) .
C13 C12 1.394(10) .
N9 C9 1.325(9) .
C9 C10 1.376(11) .
C10 C11 1.396(11) .
C10 C21 1.502(11) .
C11 C12 1.414(11) .
C11 C22 1.499(11) .
C12 C14 1.396(11) .
C46 C47 1.332(16) .
C1 N1 1.147(4) .
C62 C60 1.586(15) .
C62 C63 1.216(10) .
C60 C61 1.430(14) .
C26 C27 1.407(4) .
C26 C25 1.428(4) .
C26 C37 1.477(12) .
C27 C28 1.376(12) .
C27 C38 1.533(8) .
C28 C29 1.420(13) .
C29 N11 1.401(12) .
N11 C25 1.315(8) .
C15 C14 1.324(13) .
C7 N7 1.145(13) .
